data_7024697
loop_
_publ_author_name
'Grunova, Ekaterina'
'Kirillov, Evgueni'
'Roisnel, Thierry'
'Carpentier, Jean-Fran\,cois'

_publ_section_title
;
 Group 3 metal complexes supported by tridentate pyridine- and
 thiophene-linked bis(naphtholate) ligands: synthesis, structure, and use
 in stereoselective ring-opening polymerization of racemic lactide and
 beta-butyrolactone.
;
_journal_issue 29
_journal_name_full 'Dalton transactions (Cambridge, England : 2003)'
_journal_page_first 6739
_journal_page_last 6752
_journal_paper_doi 10.1039/b920283h
_journal_volume 39
_journal_year 2010
_chemical_compound_source 'synthesis as described'
_chemical_formula_moiety 'C68 H64 N O3 S Sc Si4, 4(C6 H6)'
_chemical_formula_sum 'C92 H88 N O3 S Sc Si4'
_chemical_formula_weight 1445.01
_chemical_name_systematic
;
?
;
_space_group_IT_number 2
_symmetry_cell_setting triclinic
_symmetry_Int_Tables_number 2
_symmetry_space_group_name_Hall '-P 1'
_symmetry_space_group_name_H-M 'P -1'
_atom_sites_solution_hydrogens geom
_atom_sites_solution_primary direct
_atom_sites_solution_secondary difmap
_audit_conform_dict_location ftp://ftp.iucr.org/pub/cif_core.dic
_audit_conform_dict_name cif_core.dic
_audit_conform_dict_version 2.4
_audit_creation_date 2009-02-05T19:13:01-00:00
_audit_creation_method 'WinGX routine CIF_UPDATE'
_cell_angle_alpha 103.867(4)
_cell_angle_beta 98.581(4)
_cell_angle_gamma 106.022(3)
_cell_formula_units_Z 2
_cell_length_a 12.3960(7)
_cell_length_b 15.9382(10)
_cell_length_c 21.8083(14)
_cell_measurement_reflns_used 3092
_cell_measurement_temperature 100(2)
_cell_measurement_theta_max 22.48
_cell_measurement_theta_min 2.44
_cell_measurement_wavelength 0.71073
_cell_volume 3912.1(4)
_computing_cell_refinement 'Bruker SMART, 2006'
_computing_data_collection 'Bruker SMART, 2006'
_computing_data_reduction 'Bruker SAINT, 2006'
_computing_molecular_graphics 'Ortep-3 for Windows (Farrugia, 1997)'
_computing_publication_material 'WinGX publication routines (Farrugia, 1999)'
_computing_structure_refinement 'SHELXL-97 (Sheldrick, 1997)'
_computing_structure_solution 'SIR97 (Altomare et al., 1999)'
_diffrn_ambient_temperature 100(2)
_diffrn_detector 'CCD plate'
_diffrn_measured_fraction_theta_full 0.992
_diffrn_measured_fraction_theta_max 0.992
_diffrn_measurement_device_type 'APEXII, Bruker-AXS'
_diffrn_measurement_method 'CCD rotation images, thin slices'
_diffrn_radiation_monochromator graphite
_diffrn_radiation_probe x-ray
_diffrn_radiation_type MoK\a
_diffrn_radiation_wavelength 0.71073
_diffrn_reflns_av_R_equivalents 0.1075
_diffrn_reflns_av_unetI/netI 0.1765
_diffrn_reflns_limit_h_max 15
_diffrn_reflns_limit_h_min -16
_diffrn_reflns_limit_k_max 20
_diffrn_reflns_limit_k_min -20
_diffrn_reflns_limit_l_max 27
_diffrn_reflns_limit_l_min -28
_diffrn_reflns_number 43820
_diffrn_reflns_theta_full 27.48
_diffrn_reflns_theta_max 27.48
_diffrn_reflns_theta_min 3.42
_exptl_absorpt_coefficient_mu 0.233
_exptl_absorpt_correction_T_max 0.986
_exptl_absorpt_correction_T_min 0.954
_exptl_absorpt_correction_type multi-scan
_exptl_absorpt_process_details
;
[Sheldrick, G.M. (2002). SADABS Bruker AXS Inc., Madison, Wisconsin, USA]
;
_exptl_crystal_colour yellow
_exptl_crystal_density_diffrn 1.227
_exptl_crystal_density_method 'not measured'
_exptl_crystal_description prism
_exptl_crystal_F_000 1528
_exptl_crystal_size_max 0.16
_exptl_crystal_size_mid 0.1
_exptl_crystal_size_min 0.06
_refine_diff_density_max 0.543
_refine_diff_density_min -0.578
_refine_diff_density_rms 0.092
_refine_ls_extinction_method none
_refine_ls_goodness_of_fit_ref 1.059
_refine_ls_hydrogen_treatment mixed
_refine_ls_matrix_type full
_refine_ls_number_parameters 917
_refine_ls_number_reflns 17816
_refine_ls_number_restraints 0
_refine_ls_restrained_S_all 1.059
_refine_ls_R_factor_all 0.1761
_refine_ls_R_factor_gt 0.1013
_refine_ls_shift/su_max 0.017
_refine_ls_shift/su_mean 0.001
_refine_ls_structure_factor_coef Fsqd
_refine_ls_weighting_details 'calc w=1/[\s^2^(Fo^2^)+(0.0414P)^2^+6.8111P] where P=(Fo^2^+2Fc^2^)/3'
_refine_ls_weighting_scheme calc
_refine_ls_wR_factor_gt 0.1652
_refine_ls_wR_factor_ref 0.1954
_reflns_number_gt 10227
_reflns_number_total 17816
_reflns_threshold_expression >2sigma(I)
_cod_data_source_file b920283h.txt
_cod_data_source_block complex7
_cod_database_code 7024697

loop_
_symmetry_equiv_pos_as_xyz
'x, y, z'
'-x, -y, -z'

loop_
_atom_site_label
_atom_site_type_symbol
_atom_site_fract_x
_atom_site_fract_y
_atom_site_fract_z
_atom_site_U_iso_or_equiv
_atom_site_adp_type
_atom_site_occupancy
_atom_site_symmetry_multiplicity
_atom_site_calc_flag
_atom_site_refinement_flags
S1 S 0.74872(10) 0.22251(8) 0.89903(6) 0.0151(3) Uani 1 1 d .
Sc1 Sc 0.91390(8) 0.17309(6) 0.83928(4) 0.0131(2) Uani 1 1 d .
Si1 Si 1.23446(11) 0.37543(9) 1.02183(7) 0.0152(3) Uani 1 1 d .
Si2 Si 0.73600(12) 0.18361(9) 0.62797(7) 0.0159(3) Uani 1 1 d .
Si3 Si 0.93919(12) -0.00271(9) 0.89116(7) 0.0173(3) Uani 1 1 d .
H3SI H 0.956(5) 0.064(4) 0.954(3) 0.05 Uiso 1 1 d .
C3A C 1.0767(4) -0.0298(3) 0.8933(3) 0.023 Uani 1 1 d .
H3A1 H 1.0638 -0.0863 0.8589 0.034 Uiso 1 1 calc R
H3A2 H 1.1031 -0.0376 0.9356 0.034 Uiso 1 1 calc R
H3A3 H 1.1355 0.0204 0.8864 0.034 Uiso 1 1 calc R
C3B C 0.8244(5) -0.1092(3) 0.8883(3) 0.0264(13) Uani 1 1 d .
H3B1 H 0.7525 -0.096 0.8917 0.04 Uiso 1 1 calc R
H3B2 H 0.8486 -0.1314 0.9245 0.04 Uiso 1 1 calc R
H3B3 H 0.8119 -0.1561 0.8472 0.04 Uiso 1 1 calc R
Si4 Si 0.86308(12) -0.02477(9) 0.74809(7) 0.0167(3) Uani 1 1 d .
H4SI H 0.905(5) 0.043(4) 0.711(3) 0.05 Uiso 1 1 d .
C4A C 0.7042(4) -0.0793(3) 0.7203(2) 0.024 Uani 1 1 d .
H4A1 H 0.6781 -0.1239 0.7435 0.036 Uiso 1 1 calc R
H4A2 H 0.6839 -0.1103 0.6736 0.036 Uiso 1 1 calc R
H4A3 H 0.6668 -0.0324 0.7292 0.036 Uiso 1 1 calc R
C4B C 0.9266(4) -0.1191(3) 0.7278(2) 0.0244(12) Uani 1 1 d .
H4B1 H 1.0109 -0.0931 0.7378 0.037 Uiso 1 1 calc R
H4B2 H 0.8981 -0.1525 0.6814 0.037 Uiso 1 1 calc R
H4B3 H 0.9041 -0.161 0.7534 0.037 Uiso 1 1 calc R
O2 O 0.7900(3) 0.1685(2) 0.76659(16) 0.0163(7) Uani 1 1 d .
N2 N 0.9056(3) 0.0414(3) 0.82868(19) 0.0170(9) Uani 1 1 d .
O3 O 1.0581(3) 0.2198(2) 0.80000(16) 0.0193(8) Uani 1 1 d .
O1 O 1.0007(3) 0.2433(2) 0.93038(16) 0.0170(7) Uani 1 1 d .
C1 C 0.8894(4) 0.2239(3) 1.0103(2) 0.0140(10) Uani 1 1 d .
C2 C 0.9940(4) 0.2604(3) 0.9927(2) 0.0146(10) Uani 1 1 d .
C3 C 1.0967(4) 0.3153(3) 1.0419(2) 0.0146(10) Uani 1 1 d .
C4 C 1.0927(4) 0.3246(3) 1.1063(2) 0.0155(10) Uani 1 1 d .
H4 H 1.1608 0.3598 1.139 0.019 Uiso 1 1 calc R
C5 C 0.9913(4) 0.2918(3) 1.1918(2) 0.0207(11) Uani 1 1 d .
H5 H 1.0604 0.3245 1.2242 0.025 Uiso 1 1 calc R
C6 C 0.8916(4) 0.2526(3) 1.2092(3) 0.0226(12) Uani 1 1 d .
H6 H 0.8927 0.2558 1.2533 0.027 Uiso 1 1 calc R
C7 C 0.7876(4) 0.2077(3) 1.1615(2) 0.0200(11) Uani 1 1 d .
H7 H 0.7183 0.1829 1.1741 0.024 Uiso 1 1 calc R
C8 C 0.7854(4) 0.1996(3) 1.0973(2) 0.0179(11) Uani 1 1 d .
H8 H 0.7146 0.1691 1.0659 0.021 Uiso 1 1 calc R
C9 C 0.8870(4) 0.2358(3) 1.0770(2) 0.0159(10) Uani 1 1 d .
C10 C 0.9912(4) 0.2837(3) 1.1255(2) 0.0154(10) Uani 1 1 d .
C11 C 0.7870(4) 0.1718(3) 0.9578(2) 0.0152(10) Uani 1 1 d .
C12 C 0.7159(4) 0.0841(3) 0.9408(2) 0.0152(10) Uani 1 1 d .
H12 H 0.7183 0.0456 0.9677 0.018 Uiso 1 1 calc R
C31 C 1.1487(4) 0.1774(4) 0.7977(3) 0.0341(15) Uani 1 1 d .
H31A H 1.1243 0.122 0.76 0.041 Uiso 1 1 calc R
H31B H 1.1663 0.1601 0.8378 0.041 Uiso 1 1 calc R
C32 C 1.2531(5) 0.2488(4) 0.7917(3) 0.0299(13) Uani 1 1 d .
H32A H 1.3008 0.2202 0.7668 0.036 Uiso 1 1 calc R
H32B H 1.3013 0.2882 0.8349 0.036 Uiso 1 1 calc R
C33 C 1.1984(5) 0.3027(4) 0.7552(3) 0.0314(14) Uani 1 1 d .
H33A H 1.252 0.3652 0.7636 0.038 Uiso 1 1 calc R
H33B H 1.1764 0.2718 0.7079 0.038 Uiso 1 1 calc R
C34 C 1.0929(4) 0.3050(3) 0.7818(3) 0.0247(12) Uani 1 1 d .
H34A H 1.1119 0.3591 0.8201 0.03 Uiso 1 1 calc R
H34B H 1.0307 0.3067 0.7484 0.03 Uiso 1 1 calc R
C13 C 0.6367(4) 0.0545(3) 0.8787(2) 0.0171(11) Uani 1 1 d .
H13 H 0.5829 -0.0055 0.8605 0.021 Uiso 1 1 calc R
C14 C 0.6464(4) 0.1207(3) 0.8485(2) 0.0139(10) Uani 1 1 d .
C21 C 0.5975(4) 0.1177(3) 0.7813(2) 0.0151(10) Uani 1 1 d .
C22 C 0.6757(4) 0.1457(3) 0.7442(2) 0.0159(10) Uani 1 1 d .
C23 C 0.6330(4) 0.1463(3) 0.6791(2) 0.0147(10) Uani 1 1 d .
C24 C 0.5165(4) 0.1161(3) 0.6541(2) 0.0177(11) Uani 1 1 d .
H24 H 0.4889 0.1179 0.6116 0.021 Uiso 1 1 calc R
C25 C 0.3146(4) 0.0450(3) 0.6600(2) 0.0208(11) Uani 1 1 d .
H25 H 0.2875 0.0443 0.6167 0.025 Uiso 1 1 calc R
C26 C 0.2372(4) 0.0103(3) 0.6942(3) 0.0238(12) Uani 1 1 d .
H26 H 0.1571 -0.015 0.6745 0.029 Uiso 1 1 calc R
C27 C 0.2784(4) 0.0126(3) 0.7592(2) 0.0208(11) Uani 1 1 d .
H27 H 0.2252 -0.0115 0.7828 0.025 Uiso 1 1 calc R
C28 C 0.3923(4) 0.0487(3) 0.7881(3) 0.0195(11) Uani 1 1 d .
H28 H 0.4172 0.0506 0.8319 0.023 Uiso 1 1 calc R
C29 C 0.4755(4) 0.0838(3) 0.7545(2) 0.0155(10) Uani 1 1 d .
C30 C 0.4342(4) 0.0818(3) 0.6892(2) 0.0150(10) Uani 1 1 d .
C41 C 1.3275(4) 0.4682(3) 1.0975(2) 0.0141(10) Uani 1 1 d .
C42 C 1.3344(5) 0.5596(3) 1.1068(3) 0.0270(13) Uani 1 1 d .
H42 H 1.2908 0.5757 1.0745 0.032 Uiso 1 1 calc R
C43 C 1.4047(5) 0.6278(3) 1.1628(3) 0.0298(13) Uani 1 1 d .
H43 H 1.4078 0.6895 1.1684 0.036 Uiso 1 1 calc R
C44 C 1.4695(5) 0.6059(4) 1.2101(3) 0.0271(13) Uani 1 1 d .
H44 H 1.5175 0.6524 1.248 0.032 Uiso 1 1 calc R
C45 C 1.4644(5) 0.5164(4) 1.2019(3) 0.0292(13) Uani 1 1 d .
H45 H 1.5088 0.501 1.2342 0.035 Uiso 1 1 calc R
C47 C 1.3242(4) 0.2997(3) 0.9986(2) 0.0183(11) Uani 1 1 d .
C48 C 1.4405(4) 0.3386(3) 1.0022(3) 0.0232(12) Uani 1 1 d .
H48 H 1.4729 0.4033 1.0141 0.028 Uiso 1 1 calc R
C49 C 1.5117(4) 0.2850(4) 0.9889(3) 0.0251(12) Uani 1 1 d .
H49 H 1.5911 0.3131 0.9912 0.03 Uiso 1 1 calc R
C50 C 1.4657(5) 0.1917(4) 0.9724(3) 0.0311(14) Uani 1 1 d .
H50 H 1.5136 0.1548 0.9644 0.037 Uiso 1 1 calc R
C51 C 1.3496(5) 0.1515(4) 0.9677(3) 0.0304(14) Uani 1 1 d .
H51 H 1.3178 0.0868 0.9558 0.036 Uiso 1 1 calc R
C52 C 1.2787(4) 0.2047(3) 0.9801(3) 0.0235(12) Uani 1 1 d .
H52 H 1.1987 0.1761 0.9759 0.028 Uiso 1 1 calc R
C53 C 1.3944(4) 0.4487(4) 1.1466(3) 0.0259(12) Uani 1 1 d .
H53 H 1.3916 0.3872 1.1417 0.031 Uiso 1 1 calc R
C54 C 1.2090(4) 0.4374(3) 0.9608(2) 0.0170(10) Uani 1 1 d .
C55 C 1.2927(4) 0.4659(3) 0.9268(2) 0.0200(11) Uani 1 1 d .
H55 H 1.357 0.4444 0.9289 0.024 Uiso 1 1 calc R
C56 C 1.2836(5) 0.5247(3) 0.8901(2) 0.0240(12) Uani 1 1 d .
H56 H 1.3407 0.5425 0.8669 0.029 Uiso 1 1 calc R
C57 C 1.1914(5) 0.5572(3) 0.8873(2) 0.0244(12) Uani 1 1 d .
H57 H 1.1862 0.5985 0.8628 0.029 Uiso 1 1 calc R
C58 C 1.1068(5) 0.5307(3) 0.9197(2) 0.0239(12) Uani 1 1 d .
H58 H 1.043 0.5528 0.9172 0.029 Uiso 1 1 calc R
C59 C 1.1160(4) 0.4709(3) 0.9561(2) 0.0218(11) Uani 1 1 d .
H59 H 1.0575 0.4524 0.9783 0.026 Uiso 1 1 calc R
C61 C 0.8379(4) 0.3025(3) 0.6687(2) 0.0158(10) Uani 1 1 d .
C62 C 0.8288(4) 0.3570(3) 0.7285(3) 0.0224(12) Uani 1 1 d .
H62 H 0.7701 0.3328 0.749 0.027 Uiso 1 1 calc R
C63 C 0.9048(5) 0.4449(3) 0.7571(3) 0.0261(13) Uani 1 1 d .
H63 H 0.8968 0.4811 0.7965 0.031 Uiso 1 1 calc R
C64 C 0.9921(5) 0.4802(3) 0.7286(3) 0.0318(14) Uani 1 1 d .
H64 H 1.0444 0.5404 0.7489 0.038 Uiso 1 1 calc R
C65 C 1.0041(5) 0.4287(4) 0.6708(3) 0.0293(13) Uani 1 1 d .
H65 H 1.0646 0.453 0.6514 0.035 Uiso 1 1 calc R
C66 C 0.9269(4) 0.3413(3) 0.6414(3) 0.0227(12) Uani 1 1 d .
H66 H 0.9348 0.3067 0.6013 0.027 Uiso 1 1 calc R
C67 C 0.8122(4) 0.0983(3) 0.6044(2) 0.0171(10) Uani 1 1 d .
C68 C 0.9301(4) 0.1199(3) 0.6081(2) 0.0222(12) Uani 1 1 d .
H68 H 0.9778 0.182 0.6252 0.027 Uiso 1 1 calc R
C69 C 0.9805(5) 0.0536(4) 0.5876(3) 0.0285(13) Uani 1 1 d .
H69 H 1.0613 0.0701 0.5911 0.034 Uiso 1 1 calc R
C70 C 0.9114(5) -0.0369(4) 0.5621(3) 0.0312(14) Uani 1 1 d .
H70 H 0.9451 -0.0823 0.547 0.037 Uiso 1 1 calc R
C71 C 0.7948(5) -0.0620(4) 0.5583(3) 0.0297(13) Uani 1 1 d .
H71 H 0.7484 -0.1245 0.5418 0.036 Uiso 1 1 calc R
C72 C 0.7450(5) 0.0058(3) 0.5792(2) 0.0236(12) Uani 1 1 d .
H72 H 0.6642 -0.0113 0.5762 0.028 Uiso 1 1 calc R
C73 C 0.6481(4) 0.1884(3) 0.5513(2) 0.0182(11) Uani 1 1 d .
C74 C 0.6256(4) 0.1255(3) 0.4898(2) 0.0211(11) Uani 1 1 d .
H74 H 0.6518 0.0741 0.4859 0.025 Uiso 1 1 calc R
C75 C 0.5666(4) 0.1362(3) 0.4349(3) 0.0232(12) Uani 1 1 d .
H75 H 0.5535 0.0929 0.3939 0.028 Uiso 1 1 calc R
C76 C 0.5265(4) 0.2097(4) 0.4394(3) 0.0274(13) Uani 1 1 d .
H76 H 0.4867 0.2172 0.4014 0.033 Uiso 1 1 calc R
C77 C 0.5440(5) 0.2721(4) 0.4989(3) 0.0313(14) Uani 1 1 d .
H77 H 0.5149 0.3219 0.5024 0.038 Uiso 1 1 calc R
C78 C 0.6052(4) 0.2612(3) 0.5540(3) 0.0234(12) Uani 1 1 d .
H78 H 0.6181 0.3049 0.5948 0.028 Uiso 1 1 calc R
C101 C 0.4796(5) 0.7780(4) 0.7947(3) 0.0330(14) Uani 1 1 d .
H101 H 0.5449 0.8214 0.8263 0.04 Uiso 1 1 calc R
C102 C 0.4307(5) 0.8001(4) 0.7416(3) 0.0361(15) Uani 1 1 d .
H102 H 0.4634 0.859 0.7371 0.043 Uiso 1 1 calc R
C103 C 0.3367(5) 0.7389(4) 0.6959(3) 0.0366(15) Uani 1 1 d .
H103 H 0.3035 0.7551 0.6602 0.044 Uiso 1 1 calc R
C104 C 0.2904(5) 0.6523(4) 0.7024(3) 0.0360(15) Uani 1 1 d .
H104 H 0.226 0.6085 0.6705 0.043 Uiso 1 1 calc R
C105 C 0.3378(5) 0.6300(4) 0.7551(3) 0.0363(15) Uani 1 1 d .
H105 H 0.3051 0.5711 0.7599 0.044 Uiso 1 1 calc R
C106 C 0.4321(5) 0.6926(4) 0.8008(3) 0.0325(14) Uani 1 1 d .
H106 H 0.4647 0.6768 0.8369 0.039 Uiso 1 1 calc R
C111 C 0.0106(5) 0.6091(4) 0.5842(3) 0.0359(15) Uani 1 1 d .
H111 H -0.0267 0.5541 0.593 0.043 Uiso 1 1 calc R
C112 C -0.0155(5) 0.6876(4) 0.6090(3) 0.0330(14) Uani 1 1 d .
H112 H -0.0705 0.6866 0.6351 0.04 Uiso 1 1 calc R
C113 C 0.0385(5) 0.7679(4) 0.5957(3) 0.0339(14) Uani 1 1 d .
H113 H 0.0205 0.8218 0.6128 0.041 Uiso 1 1 calc R
C114 C 0.1188(5) 0.7694(4) 0.5575(3) 0.0371(15) Uani 1 1 d .
H114 H 0.1554 0.8241 0.5482 0.045 Uiso 1 1 calc R
C115 C 0.1457(5) 0.6906(4) 0.5329(3) 0.0319(14) Uani 1 1 d .
H115 H 0.2008 0.6914 0.5069 0.038 Uiso 1 1 calc R
C116 C 0.0916(5) 0.6111(4) 0.5464(3) 0.0345(14) Uani 1 1 d .
H116 H 0.11 0.5573 0.5298 0.041 Uiso 1 1 calc R
C121 C 0.6965(6) 0.5320(4) 0.5808(3) 0.0440(17) Uani 1 1 d .
H121 H 0.7049 0.4978 0.5408 0.053 Uiso 1 1 calc R
C122 C 0.7301(5) 0.5122(4) 0.6362(3) 0.0339(14) Uani 1 1 d .
H122 H 0.7654 0.4662 0.6351 0.041 Uiso 1 1 calc R
C123 C 0.7133(5) 0.5584(4) 0.6943(3) 0.0396(16) Uani 1 1 d .
H123 H 0.7346 0.5426 0.7326 0.048 Uiso 1 1 calc R
C124 C 0.6668(6) 0.6257(5) 0.6967(4) 0.061(2) Uani 1 1 d .
H124 H 0.6574 0.6585 0.737 0.073 Uiso 1 1 calc R
C125 C 0.6334(9) 0.6471(6) 0.6423(6) 0.096(3) Uani 1 1 d .
H125 H 0.5981 0.6933 0.6441 0.115 Uiso 1 1 calc R
C126 C 0.6508(7) 0.6007(6) 0.5823(5) 0.078(3) Uani 1 1 d .
H126 H 0.631 0.6172 0.5441 0.093 Uiso 1 1 calc R
C131 C 0.1934(6) 0.3685(6) 0.5602(3) 0.0526(19) Uani 1 1 d .
H131 H 0.1284 0.3808 0.5401 0.063 Uiso 1 1 calc R
C132 C 0.1863(7) 0.2846(5) 0.5617(3) 0.059(2) Uani 1 1 d .
H132 H 0.1156 0.2361 0.5421 0.07 Uiso 1 1 calc R
C135 C 0.3893(12) 0.4183(13) 0.6168(6) 0.170(11) Uani 1 1 d .
H135 H 0.4612 0.4655 0.6358 0.204 Uiso 1 1 calc R
C134 C 0.3771(12) 0.3350(16) 0.6171(6) 0.167(11) Uani 1 1 d .
H134 H 0.4414 0.3218 0.637 0.201 Uiso 1 1 calc R
C133 C 0.2776(13) 0.2672(8) 0.5904(5) 0.105(5) Uani 1 1 d .
H133 H 0.2715 0.2069 0.5917 0.126 Uiso 1 1 calc R
C136 C 0.2953(12) 0.4366(6) 0.5881(4) 0.093(4) Uani 1 1 d .
H136 H 0.3018 0.4973 0.5878 0.112 Uiso 1 1 calc R

loop_
_atom_site_aniso_label
_atom_site_aniso_U_11
_atom_site_aniso_U_22
_atom_site_aniso_U_33
_atom_site_aniso_U_23
_atom_site_aniso_U_13
_atom_site_aniso_U_12
S1 0.0158(6) 0.0163(6) 0.0136(7) 0.0047(5) 0.0030(5) 0.0060(5)
Sc1 0.0131(5) 0.0159(4) 0.0113(5) 0.0039(4) 0.0026(4) 0.0063(4)
Si1 0.0152(7) 0.0150(6) 0.0149(8) 0.0033(6) 0.0020(6) 0.0059(6)
Si2 0.0172(7) 0.0174(7) 0.0132(8) 0.0053(6) 0.0033(6) 0.0052(6)
Si3 0.0216(8) 0.0188(7) 0.0141(8) 0.0056(6) 0.0042(6) 0.0097(6)
C3A 0.025 0.023 0.023 0.008 0.003 0.013
C3B 0.033(3) 0.028(3) 0.026(3) 0.014(3) 0.011(3) 0.015(3)
Si4 0.0185(7) 0.0171(7) 0.0137(8) 0.0038(6) 0.0033(6) 0.0053(6)
C4A 0.025 0.024 0.016 0 0.001 0.004
C4B 0.028(3) 0.030(3) 0.013(3) 0.001(2) 0.004(2) 0.013(2)
O2 0.0121(17) 0.0210(17) 0.0166(19) 0.0068(15) 0.0031(14) 0.0056(14)
N2 0.021(2) 0.023(2) 0.007(2) 0.0046(17) 0.0016(17) 0.0081(18)
O3 0.0194(18) 0.0238(18) 0.018(2) 0.0068(15) 0.0055(15) 0.0113(15)
O1 0.0200(18) 0.0202(17) 0.0122(19) 0.0061(14) 0.0041(15) 0.0074(15)
C1 0.016(2) 0.014(2) 0.011(3) 0.0035(19) 0.000(2) 0.0045(19)
C2 0.023(3) 0.015(2) 0.010(3) 0.0025(19) 0.006(2) 0.011(2)
C3 0.014(2) 0.014(2) 0.017(3) 0.006(2) 0.004(2) 0.0047(19)
C4 0.015(2) 0.015(2) 0.016(3) 0.004(2) 0.001(2) 0.005(2)
C5 0.023(3) 0.023(3) 0.015(3) 0.004(2) 0.003(2) 0.007(2)
C6 0.027(3) 0.024(3) 0.018(3) 0.004(2) 0.006(2) 0.011(2)
C7 0.022(3) 0.021(3) 0.021(3) 0.010(2) 0.011(2) 0.008(2)
C8 0.022(3) 0.017(2) 0.013(3) 0.001(2) 0.000(2) 0.010(2)
C9 0.020(3) 0.014(2) 0.015(3) 0.003(2) 0.003(2) 0.009(2)
C10 0.016(2) 0.014(2) 0.015(3) 0.002(2) 0.002(2) 0.006(2)
C11 0.013(2) 0.020(2) 0.015(3) 0.008(2) 0.004(2) 0.007(2)
C12 0.015(2) 0.021(2) 0.015(3) 0.009(2) 0.007(2) 0.009(2)
C31 0.024(3) 0.032(3) 0.061(5) 0.024(3) 0.019(3) 0.019(3)
C32 0.024(3) 0.028(3) 0.041(4) 0.010(3) 0.013(3) 0.009(2)
C33 0.033(3) 0.031(3) 0.034(4) 0.020(3) 0.014(3) 0.004(3)
C34 0.021(3) 0.020(3) 0.032(3) 0.013(2) 0.001(2) 0.004(2)
C13 0.017(3) 0.016(2) 0.016(3) 0.002(2) 0.002(2) 0.004(2)
C14 0.010(2) 0.019(2) 0.012(3) 0.005(2) 0.004(2) 0.0026(19)
C21 0.012(2) 0.016(2) 0.014(3) 0.002(2) -0.003(2) 0.0033(19)
C22 0.021(3) 0.014(2) 0.014(3) 0.001(2) 0.004(2) 0.011(2)
C23 0.017(3) 0.017(2) 0.011(3) 0.005(2) 0.003(2) 0.006(2)
C24 0.023(3) 0.018(2) 0.011(3) 0.001(2) -0.001(2) 0.009(2)
C25 0.021(3) 0.025(3) 0.013(3) 0.003(2) 0.001(2) 0.006(2)
C26 0.017(3) 0.025(3) 0.027(3) 0.006(2) 0.003(2) 0.006(2)
C27 0.016(3) 0.026(3) 0.020(3) 0.007(2) 0.006(2) 0.007(2)
C28 0.018(3) 0.019(2) 0.020(3) 0.007(2) 0.003(2) 0.005(2)
C29 0.014(2) 0.016(2) 0.013(3) -0.002(2) 0.003(2) 0.005(2)
C30 0.014(2) 0.014(2) 0.016(3) 0.004(2) 0.002(2) 0.0054(19)
C41 0.013(2) 0.016(2) 0.017(3) 0.007(2) 0.007(2) 0.007(2)
C42 0.032(3) 0.022(3) 0.026(3) 0.008(2) 0.000(3) 0.011(2)
C43 0.039(3) 0.014(2) 0.028(3) 0.001(2) -0.002(3) 0.006(2)
C44 0.025(3) 0.029(3) 0.017(3) -0.001(2) 0.001(2) 0.003(2)
C45 0.031(3) 0.037(3) 0.020(3) 0.007(3) 0.003(3) 0.015(3)
C47 0.016(3) 0.026(3) 0.011(3) 0.003(2) 0.000(2) 0.007(2)
C48 0.018(3) 0.019(2) 0.030(3) 0.004(2) 0.005(2) 0.006(2)
C49 0.009(2) 0.032(3) 0.028(3) 0.002(2) 0.003(2) 0.005(2)
C50 0.026(3) 0.035(3) 0.036(4) 0.005(3) 0.009(3) 0.019(3)
C51 0.030(3) 0.021(3) 0.038(4) 0.001(3) 0.005(3) 0.013(2)
C52 0.018(3) 0.025(3) 0.026(3) 0.005(2) 0.004(2) 0.010(2)
C53 0.026(3) 0.024(3) 0.028(3) 0.007(2) 0.001(2) 0.012(2)
C54 0.017(3) 0.017(2) 0.013(3) 0.002(2) -0.002(2) 0.002(2)
C55 0.024(3) 0.018(2) 0.016(3) 0.002(2) 0.002(2) 0.008(2)
C56 0.026(3) 0.023(3) 0.017(3) 0.005(2) 0.005(2) -0.001(2)
C57 0.034(3) 0.019(3) 0.015(3) 0.006(2) -0.002(2) 0.003(2)
C58 0.034(3) 0.026(3) 0.017(3) 0.008(2) 0.006(2) 0.017(3)
C59 0.027(3) 0.026(3) 0.016(3) 0.006(2) 0.008(2) 0.011(2)
C61 0.024(3) 0.018(2) 0.009(3) 0.007(2) 0.003(2) 0.011(2)
C62 0.027(3) 0.021(3) 0.021(3) 0.007(2) 0.003(2) 0.012(2)
C63 0.037(3) 0.018(3) 0.022(3) 0.002(2) -0.001(3) 0.015(2)
C64 0.035(3) 0.013(2) 0.039(4) 0.006(2) -0.004(3) 0.003(2)
C65 0.026(3) 0.024(3) 0.037(4) 0.014(3) 0.004(3) 0.004(2)
C66 0.024(3) 0.027(3) 0.019(3) 0.011(2) 0.004(2) 0.009(2)
C67 0.022(3) 0.023(3) 0.004(2) 0.004(2) -0.001(2) 0.007(2)
C68 0.027(3) 0.023(3) 0.019(3) 0.009(2) 0.006(2) 0.010(2)
C69 0.029(3) 0.042(3) 0.031(3) 0.019(3) 0.020(3) 0.024(3)
C70 0.053(4) 0.036(3) 0.022(3) 0.012(3) 0.018(3) 0.034(3)
C71 0.043(4) 0.020(3) 0.023(3) 0.004(2) 0.009(3) 0.007(3)
C72 0.028(3) 0.030(3) 0.017(3) 0.008(2) 0.006(2) 0.013(2)
C73 0.015(2) 0.022(2) 0.019(3) 0.008(2) 0.008(2) 0.005(2)
C74 0.027(3) 0.023(3) 0.015(3) 0.008(2) 0.004(2) 0.007(2)
C75 0.026(3) 0.021(3) 0.017(3) 0.004(2) 0.000(2) 0.004(2)
C76 0.023(3) 0.039(3) 0.019(3) 0.012(3) -0.001(2) 0.008(3)
C77 0.038(3) 0.039(3) 0.024(3) 0.008(3) 0.003(3) 0.026(3)
C78 0.024(3) 0.028(3) 0.017(3) 0.003(2) 0.003(2) 0.011(2)
C101 0.018(3) 0.040(3) 0.038(4) 0.009(3) 0.009(3) 0.007(3)
C102 0.036(4) 0.035(3) 0.046(4) 0.020(3) 0.024(3) 0.010(3)
C103 0.039(4) 0.053(4) 0.021(3) 0.018(3) 0.013(3) 0.012(3)
C104 0.036(4) 0.037(3) 0.028(4) 0.002(3) 0.007(3) 0.008(3)
C105 0.033(3) 0.030(3) 0.048(4) 0.019(3) 0.010(3) 0.007(3)
C106 0.030(3) 0.033(3) 0.044(4) 0.016(3) 0.011(3) 0.018(3)
C111 0.036(4) 0.036(3) 0.035(4) 0.018(3) 0.005(3) 0.005(3)
C112 0.030(3) 0.043(3) 0.018(3) 0.002(3) 0.004(3) 0.006(3)
C113 0.032(3) 0.031(3) 0.033(4) 0.002(3) 0.008(3) 0.008(3)
C114 0.033(3) 0.033(3) 0.038(4) 0.009(3) 0.008(3) 0.001(3)
C115 0.030(3) 0.042(3) 0.022(3) 0.008(3) 0.007(3) 0.009(3)
C116 0.037(4) 0.033(3) 0.032(4) 0.010(3) 0.001(3) 0.015(3)
C121 0.049(4) 0.044(4) 0.047(5) 0.021(3) 0.009(3) 0.020(3)
C122 0.026(3) 0.026(3) 0.052(4) 0.018(3) 0.008(3) 0.008(3)
C123 0.031(3) 0.034(3) 0.045(4) 0.010(3) -0.004(3) 0.003(3)
C124 0.062(5) 0.047(4) 0.059(6) -0.008(4) -0.002(4) 0.022(4)
C125 0.111(8) 0.075(6) 0.130(10) 0.048(7) 0.014(7) 0.068(6)
C126 0.077(6) 0.098(7) 0.087(8) 0.062(6) 0.018(5) 0.046(6)
C131 0.047(5) 0.087(6) 0.031(4) 0.014(4) 0.012(3) 0.035(4)
C132 0.076(6) 0.048(4) 0.029(4) -0.004(3) 0.022(4) -0.006(4)
C135 0.068(9) 0.29(2) 0.018(6) -0.025(11) 0.008(6) -0.088(12)
C134 0.085(10) 0.44(3) 0.034(7) 0.067(15) 0.034(8) 0.172(17)
C133 0.212(14) 0.145(10) 0.047(7) 0.052(7) 0.072(8) 0.155(11)
C136 0.161(11) 0.054(5) 0.041(6) 0.004(4) 0.046(7) -0.005(7)

loop_
_atom_type_symbol
_atom_type_description
_atom_type_scat_dispersion_real
_atom_type_scat_dispersion_imag
_atom_type_scat_source
C C 0.0033 0.0016 'International Tables Vol C Tables 4.2.6.8 and 6.1.1.4'
H H 0 0 'International Tables Vol C Tables 4.2.6.8 and 6.1.1.4'
N N 0.0061 0.0033 'International Tables Vol C Tables 4.2.6.8 and 6.1.1.4'
O O 0.0106 0.006 'International Tables Vol C Tables 4.2.6.8 and 6.1.1.4'
Si Si 0.0817 0.0704 'International Tables Vol C Tables 4.2.6.8 and 6.1.1.4'
S S 0.1246 0.1234 'International Tables Vol C Tables 4.2.6.8 and 6.1.1.4'
Sc Sc 0.2519 0.3716 'International Tables Vol C Tables 4.2.6.8 and 6.1.1.4'

loop_
_geom_angle_atom_site_label_1
_geom_angle_atom_site_label_2
_geom_angle_atom_site_label_3
_geom_angle
C11 S1 C14 93.2(2)
C11 S1 Sc1 87.79(15)
C14 S1 Sc1 88.42(15)
O1 Sc1 O2 143.37(13)
O1 Sc1 N2 106.27(15)
O2 Sc1 N2 105.54(15)
O1 Sc1 O3 93.18(13)
O2 Sc1 O3 98.04(13)
N2 Sc1 O3 101.18(14)
O1 Sc1 S1 76.03(9)
O2 Sc1 S1 74.91(9)
N2 Sc1 S1 113.66(12)
O3 Sc1 S1 145.12(10)
O1 Sc1 Si4 135.78(10)
O2 Sc1 Si4 79.33(10)
N2 Sc1 Si4 30.72(11)
O3 Sc1 Si4 89.39(9)
S1 Sc1 Si4 121.58(5)
C54 Si1 C3 112.2(2)
C54 Si1 C41 104.7(2)
C3 Si1 C41 107.9(2)
C54 Si1 C47 112.3(2)
C3 Si1 C47 113.7(2)
C41 Si1 C47 105.2(2)
C61 Si2 C67 112.8(2)
C61 Si2 C73 106.0(2)
C67 Si2 C73 107.9(2)
C61 Si2 C23 111.5(2)
C67 Si2 C23 110.9(2)
C73 Si2 C23 107.5(2)
N2 Si3 C3A 113.0(2)
N2 Si3 C3B 113.2(2)
C3A Si3 C3B 107.1(2)
N2 Si3 H3SI 111(2)
C3A Si3 H3SI 106(2)
C3B Si3 H3SI 107(2)
Si3 C3A H3A1 109.5
Si3 C3A H3A2 109.5
H3A1 C3A H3A2 109.5
Si3 C3A H3A3 109.5
H3A1 C3A H3A3 109.5
H3A2 C3A H3A3 109.5
Si3 C3B H3B1 109.5
Si3 C3B H3B2 109.5
H3B1 C3B H3B2 109.5
Si3 C3B H3B3 109.5
H3B1 C3B H3B3 109.5
H3B2 C3B H3B3 109.5
N2 Si4 C4A 112.5(2)
N2 Si4 C4B 115.3(2)
C4A Si4 C4B 106.3(2)
C4A Si4 Sc1 108.08(16)
C4B Si4 Sc1 142.98(18)
N2 Si4 H4SI 104(2)
C4A Si4 H4SI 110(2)
C4B Si4 H4SI 109(2)
Sc1 Si4 H4SI 72(2)
Si4 C4A H4A1 109.5
Si4 C4A H4A2 109.5
H4A1 C4A H4A2 109.5
Si4 C4A H4A3 109.5
H4A1 C4A H4A3 109.5
H4A2 C4A H4A3 109.5
Si4 C4B H4B1 109.5
Si4 C4B H4B2 109.5
H4B1 C4B H4B2 109.5
Si4 C4B H4B3 109.5
H4B1 C4B H4B3 109.5
H4B2 C4B H4B3 109.5
C22 O2 Sc1 144.8(3)
Si3 N2 Si4 122.1(2)
Si3 N2 Sc1 125.3(2)
Si4 N2 Sc1 112.6(2)
C31 O3 C34 109.8(4)
C31 O3 Sc1 122.6(3)
C34 O3 Sc1 126.8(3)
C2 O1 Sc1 144.2(3)
C2 C1 C9 120.2(4)
C2 C1 C11 117.6(4)
C9 C1 C11 122.2(4)
O1 C2 C1 121.3(4)
O1 C2 C3 118.3(4)
C1 C2 C3 120.4(4)
C4 C3 C2 118.2(4)
C4 C3 Si1 119.4(4)
C2 C3 Si1 122.4(4)
C3 C4 C10 122.8(4)
C3 C4 H4 118.6
C10 C4 H4 118.6
C6 C5 C10 120.2(5)
C6 C5 H5 119.9
C10 C5 H5 119.9
C5 C6 C7 120.1(5)
C5 C6 H6 120
C7 C6 H6 120
C8 C7 C6 120.6(5)
C8 C7 H7 119.7
C6 C7 H7 119.7
C7 C8 C9 121.1(5)
C7 C8 H8 119.5
C9 C8 H8 119.5
C8 C9 C10 118.1(4)
C8 C9 C1 122.6(4)
C10 C9 C1 119.3(4)
C5 C10 C4 121.3(4)
C5 C10 C9 119.9(4)
C4 C10 C9 118.8(4)
C12 C11 C1 132.2(4)
C12 C11 S1 109.0(4)
C1 C11 S1 118.4(3)
C11 C12 C13 114.5(4)
C11 C12 H12 122.8
C13 C12 H12 122.8
O3 C31 C32 105.8(4)
O3 C31 H31A 110.6
C32 C31 H31A 110.6
O3 C31 H31B 110.6
C32 C31 H31B 110.6
H31A C31 H31B 108.7
C31 C32 C33 102.4(4)
C31 C32 H32A 111.3
C33 C32 H32A 111.3
C31 C32 H32B 111.3
C33 C32 H32B 111.3
H32A C32 H32B 109.2
C34 C33 C32 104.2(4)
C34 C33 H33A 110.9
C32 C33 H33A 110.9
C34 C33 H33B 110.9
C32 C33 H33B 110.9
H33A C33 H33B 108.9
O3 C34 C33 104.5(4)
O3 C34 H34A 110.8
C33 C34 H34A 110.8
O3 C34 H34B 110.9
C33 C34 H34B 110.9
H34A C34 H34B 108.9
C14 C13 C12 113.3(4)
C14 C13 H13 123.3
C12 C13 H13 123.3
C13 C14 C21 132.0(4)
C13 C14 S1 109.6(4)
C21 C14 S1 118.0(3)
C22 C21 C29 121.3(4)
C22 C21 C14 117.3(4)
C29 C21 C14 121.4(4)
O2 C22 C21 121.6(4)
O2 C22 C23 118.7(4)
C21 C22 C23 119.6(4)
C24 C23 C22 119.0(4)
C24 C23 Si2 120.3(4)
C22 C23 Si2 120.6(4)
C23 C24 C30 122.9(5)
C23 C24 H24 118.6
C30 C24 H24 118.6
C26 C25 C30 120.2(5)
C26 C25 H25 119.9
C30 C25 H25 119.9
C25 C26 C27 119.5(5)
C25 C26 H26 120.3
C27 C26 H26 120.3
C28 C27 C26 121.0(5)
C28 C27 H27 119.5
C26 C27 H27 119.5
C27 C28 C29 121.7(5)
C27 C28 H28 119.2
C29 C28 H28 119.2
C28 C29 C30 117.4(4)
C28 C29 C21 124.0(5)
C30 C29 C21 118.5(4)
C25 C30 C29 120.2(4)
C25 C30 C24 121.3(5)
C29 C30 C24 118.5(4)
C42 C41 C53 117.0(5)
C42 C41 Si1 121.6(4)
C53 C41 Si1 121.4(4)
C43 C42 C41 121.0(5)
C43 C42 H42 119.5
C41 C42 H42 119.5
C44 C43 C42 120.4(5)
C44 C43 H43 119.8
C42 C43 H43 119.8
C45 C44 C43 119.6(5)
C45 C44 H44 120.2
C43 C44 H44 120.2
C44 C45 C53 120.1(5)
C44 C45 H45 119.9
C53 C45 H45 119.9
C48 C47 C52 117.9(4)
C48 C47 Si1 119.8(4)
C52 C47 Si1 122.3(4)
C47 C48 C49 121.7(5)
C47 C48 H48 119.2
C49 C48 H48 119.2
C50 C49 C48 119.5(5)
C50 C49 H49 120.3
C48 C49 H49 120.3
C49 C50 C51 119.8(5)
C49 C50 H50 120.1
C51 C50 H50 120.1
C50 C51 C52 120.7(5)
C50 C51 H51 119.6
C52 C51 H51 119.6
C47 C52 C51 120.4(5)
C47 C52 H52 119.8
C51 C52 H52 119.8
C45 C53 C41 121.9(5)
C45 C53 H53 119.1
C41 C53 H53 119.1
C59 C54 C55 117.1(5)
C59 C54 Si1 120.9(4)
C55 C54 Si1 121.0(4)
C56 C55 C54 121.4(5)
C56 C55 H55 119.3
C54 C55 H55 119.3
C57 C56 C55 119.9(5)
C57 C56 H56 120.1
C55 C56 H56 120.1
C58 C57 C56 120.7(5)
C58 C57 H57 119.6
C56 C57 H57 119.6
C57 C58 C59 119.1(5)
C57 C58 H58 120.4
C59 C58 H58 120.4
C58 C59 C54 121.8(5)
C58 C59 H59 119.1
C54 C59 H59 119.1
C66 C61 C62 117.0(5)
C66 C61 Si2 121.0(4)
C62 C61 Si2 122.0(4)
C63 C62 C61 120.6(5)
C63 C62 H62 119.7
C61 C62 H62 119.7
C64 C63 C62 120.4(5)
C64 C63 H63 119.8
C62 C63 H63 119.8
C63 C64 C65 120.5(5)
C63 C64 H64 119.8
C65 C64 H64 119.8
C64 C65 C66 119.3(5)
C64 C65 H65 120.4
C66 C65 H65 120.4
C65 C66 C61 122.2(5)
C65 C66 H66 118.9
C61 C66 H66 118.9
C68 C67 C72 117.1(4)
C68 C67 Si2 125.1(4)
C72 C67 Si2 117.7(4)
C69 C68 C67 122.1(5)
C69 C68 H68 118.9
C67 C68 H68 118.9
C70 C69 C68 119.2(5)
C70 C69 H69 120.4
C68 C69 H69 120.4
C71 C70 C69 121.0(5)
C71 C70 H70 119.5
C69 C70 H70 119.5
C70 C71 C72 119.2(5)
C70 C71 H71 120.4
C72 C71 H71 120.4
C67 C72 C71 121.3(5)
C67 C72 H72 119.4
C71 C72 H72 119.4
C78 C73 C74 116.3(5)
C78 C73 Si2 118.9(4)
C74 C73 Si2 124.8(4)
C75 C74 C73 121.8(5)
C75 C74 H74 119.1
C73 C74 H74 119.1
C74 C75 C76 120.3(5)
C74 C75 H75 119.9
C76 C75 H75 119.9
C77 C76 C75 120.2(5)
C77 C76 H76 119.9
C75 C76 H76 119.9
C76 C77 C78 119.0(5)
C76 C77 H77 120.5
C78 C77 H77 120.5
C77 C78 C73 122.5(5)
C77 C78 H78 118.7
C73 C78 H78 118.7
C106 C101 C102 119.0(6)
C106 C101 H101 120.5
C102 C101 H101 120.5
C103 C102 C101 121.4(6)
C103 C102 H102 119.3
C101 C102 H102 119.3
C102 C103 C104 118.9(6)
C102 C103 H103 120.5
C104 C103 H103 120.5
C105 C104 C103 120.2(6)
C105 C104 H104 119.9
C103 C104 H104 119.9
C106 C105 C104 120.1(6)
C106 C105 H105 120
C104 C105 H105 120
C101 C106 C105 120.5(6)
C101 C106 H106 119.8
C105 C106 H106 119.8
C112 C111 C116 119.7(5)
C112 C111 H111 120.1
C116 C111 H111 120.1
C111 C112 C113 120.1(5)
C111 C112 H112 120
C113 C112 H112 120
C114 C113 C112 120.0(5)
C114 C113 H113 120
C112 C113 H113 120
C113 C114 C115 120.0(5)
C113 C114 H114 120
C115 C114 H114 120
C116 C115 C114 119.6(5)
C116 C115 H115 120.2
C114 C115 H115 120.2
C115 C116 C111 120.6(5)
C115 C116 H116 119.7
C111 C116 H116 119.7
C122 C121 C126 120.3(7)
C122 C121 H121 119.8
C126 C121 H121 119.8
C121 C122 C123 120.5(6)
C121 C122 H122 119.7
C123 C122 H122 119.7
C124 C123 C122 120.0(7)
C124 C123 H123 120
C122 C123 H123 120
C123 C124 C125 120.5(8)
C123 C124 H124 119.8
C125 C124 H124 119.8
C124 C125 C126 120.1(7)
C124 C125 H125 119.9
C126 C125 H125 119.9
C121 C126 C125 118.4(8)
C121 C126 H126 120.8
C125 C126 H126 120.8
C132 C131 C136 118.7(8)
C132 C131 H131 120.7
C136 C131 H131 120.7
C131 C132 C133 120.8(9)
C131 C132 H132 119.6
C133 C132 H132 119.6
C134 C135 C136 118.2(12)
C134 C135 H135 120.9
C136 C135 H135 120.9
C135 C134 C133 122.5(13)
C135 C134 H134 118.8
C133 C134 H134 118.8
C134 C133 C132 119.5(11)
C134 C133 H133 120.3
C132 C133 H133 120.2
C131 C136 C135 120.4(11)
C131 C136 H136 119.8
C135 C136 H136 119.8

loop_
_geom_bond_atom_site_label_1
_geom_bond_atom_site_label_2
_geom_bond_distance
S1 C11 1.746(5)
S1 C14 1.746(5)
S1 Sc1 2.7758(14)
Sc1 O1 1.997(3)
Sc1 O2 2.008(3)
Sc1 N2 2.027(4)
Sc1 O3 2.124(3)
Sc1 Si4 3.1337(16)
Si1 C54 1.877(5)
Si1 C3 1.884(5)
Si1 C41 1.887(5)
Si1 C47 1.889(5)
Si2 C61 1.874(5)
Si2 C67 1.877(5)
Si2 C73 1.884(5)
Si2 C23 1.885(5)
Si3 N2 1.725(4)
Si3 C3A 1.867(5)
Si3 C3B 1.871(5)
Si3 H3SI 1.48(6)
C3A H3A1 0.98
C3A H3A2 0.98
C3A H3A3 0.98
C3B H3B1 0.98
C3B H3B2 0.98
C3B H3B3 0.98
Si4 N2 1.734(4)
Si4 C4A 1.857(5)
Si4 C4B 1.875(5)
Si4 H4SI 1.53(6)
C4A H4A1 0.98
C4A H4A2 0.98
C4A H4A3 0.98
C4B H4B1 0.98
C4B H4B2 0.98
C4B H4B3 0.98
O2 C22 1.342(5)
O3 C31 1.463(5)
O3 C34 1.474(5)
O1 C2 1.341(5)
C1 C2 1.415(6)
C1 C9 1.429(6)
C1 C11 1.462(6)
C2 C3 1.436(7)
C3 C4 1.386(6)
C4 C10 1.422(6)
C4 H4 0.95
C5 C6 1.374(7)
C5 C10 1.419(6)
C5 H5 0.95
C6 C7 1.410(7)
C6 H6 0.95
C7 C8 1.371(6)
C7 H7 0.95
C8 C9 1.415(7)
C8 H8 0.95
C9 C10 1.424(7)
C11 C12 1.357(6)
C12 C13 1.436(7)
C12 H12 0.95
C31 C32 1.516(7)
C31 H31A 0.99
C31 H31B 0.99
C32 C33 1.521(7)
C32 H32A 0.99
C32 H32B 0.99
C33 C34 1.513(7)
C33 H33A 0.99
C33 H33B 0.99
C34 H34A 0.99
C34 H34B 0.99
C13 C14 1.360(6)
C13 H13 0.95
C14 C21 1.483(7)
C21 C22 1.401(6)
C21 C29 1.434(6)
C22 C23 1.441(7)
C23 C24 1.368(6)
C24 C30 1.431(6)
C24 H24 0.95
C25 C26 1.379(7)
C25 C30 1.418(7)
C25 H25 0.95
C26 C27 1.421(7)
C26 H26 0.95
C27 C28 1.354(7)
C27 H27 0.95
C28 C29 1.420(6)
C28 H28 0.95
C29 C30 1.430(7)
C41 C42 1.398(6)
C41 C53 1.403(7)
C42 C43 1.398(7)
C42 H42 0.95
C43 C44 1.381(8)
C43 H43 0.95
C44 C45 1.378(7)
C44 H44 0.95
C45 C53 1.385(7)
C45 H45 0.95
C47 C48 1.385(7)
C47 C52 1.393(7)
C48 C49 1.402(6)
C48 H48 0.95
C49 C50 1.372(7)
C49 H49 0.95
C50 C51 1.381(7)
C50 H50 0.95
C51 C52 1.392(7)
C51 H51 0.95
C52 H52 0.95
C53 H53 0.95
C54 C59 1.397(6)
C54 C55 1.401(6)
C55 C56 1.386(7)
C55 H55 0.95
C56 C57 1.379(7)
C56 H56 0.95
C57 C58 1.376(7)
C57 H57 0.95
C58 C59 1.397(7)
C58 H58 0.95
C59 H59 0.95
C61 C66 1.398(7)
C61 C62 1.420(6)
C62 C63 1.384(7)
C62 H62 0.95
C63 C64 1.380(8)
C63 H63 0.95
C64 C65 1.383(7)
C64 H64 0.95
C65 C66 1.386(7)
C65 H65 0.95
C66 H66 0.95
C67 C68 1.392(7)
C67 C72 1.402(7)
C68 C69 1.387(7)
C68 H68 0.95
C69 C70 1.384(8)
C69 H69 0.95
C70 C71 1.372(8)
C70 H70 0.95
C71 C72 1.405(7)
C71 H71 0.95
C72 H72 0.95
C73 C78 1.397(7)
C73 C74 1.404(7)
C74 C75 1.379(7)
C74 H74 0.95
C75 C76 1.382(7)
C75 H75 0.95
C76 C77 1.378(7)
C76 H76 0.95
C77 C78 1.395(7)
C77 H77 0.95
C78 H78 0.95
C101 C106 1.373(7)
C101 C102 1.392(8)
C101 H101 0.95
C102 C103 1.365(8)
C102 H102 0.95
C103 C104 1.391(8)
C103 H103 0.95
C104 C105 1.380(8)
C104 H104 0.95
C105 C106 1.374(8)
C105 H105 0.95
C106 H106 0.95
C111 C112 1.383(8)
C111 C116 1.390(8)
C111 H111 0.95
C112 C113 1.390(8)
C112 H112 0.95
C113 C114 1.389(7)
C113 H113 0.95
C114 C115 1.391(8)
C114 H114 0.95
C115 C116 1.383(8)
C115 H115 0.95
C116 H116 0.95
C121 C122 1.355(8)
C121 C126 1.361(9)
C121 H121 0.95
C122 C123 1.381(8)
C122 H122 0.95
C123 C124 1.345(9)
C123 H123 0.95
C124 C125 1.350(11)
C124 H124 0.95
C125 C126 1.418(12)
C125 H125 0.95
C126 H126 0.95
C131 C132 1.324(10)
C131 C136 1.357(12)
C131 H131 0.95
C132 C133 1.341(12)
C132 H132 0.95
C135 C134 1.30(2)
C135 C136 1.374(19)
C135 H135 0.95
C134 C133 1.333(19)
C134 H134 0.95
C133 H133 0.95
C136 H136 0.95

loop_
_geom_torsion_atom_site_label_1
_geom_torsion_atom_site_label_2
_geom_torsion_atom_site_label_3
_geom_torsion_atom_site_label_4
_geom_torsion
C11 S1 Sc1 O1 -54.27(19)
C14 S1 Sc1 O1 -147.54(19)
C11 S1 Sc1 O2 148.28(19)
C14 S1 Sc1 O2 55.02(19)
C11 S1 Sc1 N2 47.6(2)
C14 S1 Sc1 N2 -45.6(2)
C11 S1 Sc1 O3 -129.4(2)
C14 S1 Sc1 O3 137.3(2)
C11 S1 Sc1 Si4 81.29(17)
C14 S1 Sc1 Si4 -11.98(17)
O1 Sc1 Si4 N2 19.5(3)
O2 Sc1 Si4 N2 -148.3(2)
O3 Sc1 Si4 N2 113.4(2)
S1 Sc1 Si4 N2 -83.5(2)
O1 Sc1 Si4 C4A 123.2(2)
O2 Sc1 Si4 C4A -44.6(2)
N2 Sc1 Si4 C4A 103.7(3)
O3 Sc1 Si4 C4A -142.9(2)
S1 Sc1 Si4 C4A 20.17(19)
O1 Sc1 Si4 C4B -34.1(3)
O2 Sc1 Si4 C4B 158.2(3)
N2 Sc1 Si4 C4B -53.5(4)
O3 Sc1 Si4 C4B 59.9(3)
S1 Sc1 Si4 C4B -137.1(3)
O1 Sc1 O2 C22 -77.3(5)
N2 Sc1 O2 C22 72.2(5)
O3 Sc1 O2 C22 176.2(5)
S1 Sc1 O2 C22 -38.7(5)
Si4 Sc1 O2 C22 88.4(5)
C3A Si3 N2 Si4 70.1(3)
C3B Si3 N2 Si4 -51.9(3)
C3A Si3 N2 Sc1 -108.4(3)
C3B Si3 N2 Sc1 129.6(3)
C4A Si4 N2 Si3 91.0(3)
C4B Si4 N2 Si3 -31.1(4)
Sc1 Si4 N2 Si3 -178.7(4)
C4A Si4 N2 Sc1 -90.3(3)
C4B Si4 N2 Sc1 147.6(2)
O1 Sc1 N2 Si3 12.7(3)
O2 Sc1 N2 Si3 -148.9(2)
O3 Sc1 N2 Si3 109.3(3)
S1 Sc1 N2 Si3 -68.9(3)
Si4 Sc1 N2 Si3 178.6(4)
O1 Sc1 N2 Si4 -165.97(18)
O2 Sc1 N2 Si4 32.4(2)
O3 Sc1 N2 Si4 -69.3(2)
S1 Sc1 N2 Si4 112.46(18)
O1 Sc1 O3 C31 82.9(4)
O2 Sc1 O3 C31 -132.1(4)
N2 Sc1 O3 C31 -24.4(4)
S1 Sc1 O3 C31 152.8(3)
Si4 Sc1 O3 C31 -53.0(4)
O1 Sc1 O3 C34 -86.3(4)
O2 Sc1 O3 C34 58.8(4)
N2 Sc1 O3 C34 166.4(4)
S1 Sc1 O3 C34 -16.3(5)
Si4 Sc1 O3 C34 137.9(4)
O2 Sc1 O1 C2 75.2(5)
N2 Sc1 O1 C2 -74.2(5)
O3 Sc1 O1 C2 -176.8(5)
S1 Sc1 O1 C2 36.8(5)
Si4 Sc1 O1 C2 -84.4(5)
Sc1 O1 C2 C1 -4.7(7)
Sc1 O1 C2 C3 173.8(3)
C9 C1 C2 O1 173.9(4)
C11 C1 C2 O1 -4.0(6)
C9 C1 C2 C3 -4.5(7)
C11 C1 C2 C3 177.5(4)
O1 C2 C3 C4 -173.0(4)
C1 C2 C3 C4 5.5(6)
O1 C2 C3 Si1 7.7(6)
C1 C2 C3 Si1 -173.8(3)
C54 Si1 C3 C4 -132.8(4)
C41 Si1 C3 C4 -18.0(4)
C47 Si1 C3 C4 98.3(4)
C54 Si1 C3 C2 46.4(4)
C41 Si1 C3 C2 161.2(4)
C47 Si1 C3 C2 -82.4(4)
C2 C3 C4 C10 -1.2(7)
Si1 C3 C4 C10 178.0(3)
C10 C5 C6 C7 -2.9(7)
C5 C6 C7 C8 2.5(7)
C6 C7 C8 C9 0.0(7)
C7 C8 C9 C10 -2.1(7)
C7 C8 C9 C1 176.2(4)
C2 C1 C9 C8 -179.0(4)
C11 C1 C9 C8 -1.1(7)
C2 C1 C9 C10 -0.7(6)
C11 C1 C9 C10 177.1(4)
C6 C5 C10 C4 179.2(4)
C6 C5 C10 C9 0.8(7)
C3 C4 C10 C5 177.6(4)
C3 C4 C10 C9 -4.0(7)
C8 C9 C10 C5 1.7(6)
C1 C9 C10 C5 -176.7(4)
C8 C9 C10 C4 -176.8(4)
C1 C9 C10 C4 4.9(6)
C2 C1 C11 C12 120.0(6)
C9 C1 C11 C12 -57.9(7)
C2 C1 C11 S1 -53.3(5)
C9 C1 C11 S1 128.8(4)
C14 S1 C11 C12 -5.5(4)
Sc1 S1 C11 C12 -93.8(3)
C14 S1 C11 C1 169.3(4)
Sc1 S1 C11 C1 81.0(3)
C1 C11 C12 C13 -169.1(5)
S1 C11 C12 C13 4.6(5)
C34 O3 C31 C32 12.0(6)
Sc1 O3 C31 C32 -158.8(3)
O3 C31 C32 C33 -29.9(6)
C31 C32 C33 C34 36.6(6)
C31 O3 C34 C33 11.1(6)
Sc1 O3 C34 C33 -178.6(3)
C32 C33 C34 O3 -29.7(6)
C11 C12 C13 C14 -1.0(6)
C12 C13 C14 C21 168.9(4)
C12 C13 C14 S1 -3.2(5)
C11 S1 C14 C13 5.0(4)
Sc1 S1 C14 C13 92.7(3)
C11 S1 C14 C21 -168.4(4)
Sc1 S1 C14 C21 -80.7(3)
C13 C14 C21 C22 -119.8(6)
S1 C14 C21 C22 51.8(5)
C13 C14 C21 C29 57.6(7)
S1 C14 C21 C29 -130.8(4)
Sc1 O2 C22 C21 6.2(7)
Sc1 O2 C22 C23 -170.9(3)
C29 C21 C22 O2 -172.9(4)
C14 C21 C22 O2 4.5(6)
C29 C21 C22 C23 4.1(7)
C14 C21 C22 C23 -178.5(4)
O2 C22 C23 C24 174.7(4)
C21 C22 C23 C24 -2.4(6)
O2 C22 C23 Si2 -2.8(6)
C21 C22 C23 Si2 -180.0(3)
C61 Si2 C23 C24 125.0(4)
C67 Si2 C23 C24 -108.4(4)
C73 Si2 C23 C24 9.2(4)
C61 Si2 C23 C22 -57.5(4)
C67 Si2 C23 C22 69.1(4)
C73 Si2 C23 C22 -173.3(3)
C22 C23 C24 C30 -1.3(7)
Si2 C23 C24 C30 176.2(3)
C30 C25 C26 C27 0.7(7)
C25 C26 C27 C28 0.2(7)
C26 C27 C28 C29 -1.4(7)
C27 C28 C29 C30 1.6(7)
C27 C28 C29 C21 -176.1(4)
C22 C21 C29 C28 175.7(4)
C14 C21 C29 C28 -1.6(7)
C22 C21 C29 C30 -2.1(6)
C14 C21 C29 C30 -179.4(4)
C26 C25 C30 C29 -0.5(7)
C26 C25 C30 C24 178.3(4)
C28 C29 C30 C25 -0.7(6)
C21 C29 C30 C25 177.2(4)
C28 C29 C30 C24 -179.5(4)
C21 C29 C30 C24 -1.6(6)
C23 C24 C30 C25 -175.4(4)
C23 C24 C30 C29 3.4(7)
C54 Si1 C41 C42 19.4(4)
C3 Si1 C41 C42 -100.2(4)
C47 Si1 C41 C42 138.0(4)
C54 Si1 C41 C53 -159.6(4)
C3 Si1 C41 C53 80.8(4)
C47 Si1 C41 C53 -41.0(5)
C53 C41 C42 C43 -0.3(7)
Si1 C41 C42 C43 -179.4(4)
C41 C42 C43 C44 0.5(9)
C42 C43 C44 C45 -0.3(9)
C43 C44 C45 C53 0.0(8)
C54 Si1 C47 C48 71.2(5)
C3 Si1 C47 C48 -160.0(4)
C41 Si1 C47 C48 -42.1(5)
C54 Si1 C47 C52 -111.4(4)
C3 Si1 C47 C52 17.4(5)
C41 Si1 C47 C52 135.3(4)
C52 C47 C48 C49 -1.1(8)
Si1 C47 C48 C49 176.5(4)
C47 C48 C49 C50 -0.7(8)
C48 C49 C50 C51 1.6(9)
C49 C50 C51 C52 -0.7(9)
C48 C47 C52 C51 1.9(8)
Si1 C47 C52 C51 -175.6(4)
C50 C51 C52 C47 -1.1(9)
C44 C45 C53 C41 0.2(8)
C42 C41 C53 C45 0.0(8)
Si1 C41 C53 C45 179.0(4)
C3 Si1 C54 C59 28.4(5)
C41 Si1 C54 C59 -88.4(4)
C47 Si1 C54 C59 157.9(4)
C3 Si1 C54 C55 -163.1(4)
C41 Si1 C54 C55 80.1(4)
C47 Si1 C54 C55 -33.5(5)
C59 C54 C55 C56 0.0(7)
Si1 C54 C55 C56 -168.9(4)
C54 C55 C56 C57 0.9(7)
C55 C56 C57 C58 -1.2(8)
C56 C57 C58 C59 0.7(8)
C57 C58 C59 C54 0.2(8)
C55 C54 C59 C58 -0.6(7)
Si1 C54 C59 C58 168.4(4)
C67 Si2 C61 C66 49.9(5)
C73 Si2 C61 C66 -67.9(4)
C23 Si2 C61 C66 175.4(4)
C67 Si2 C61 C62 -129.9(4)
C73 Si2 C61 C62 112.3(4)
C23 Si2 C61 C62 -4.4(5)
C66 C61 C62 C63 0.8(7)
Si2 C61 C62 C63 -179.4(4)
C61 C62 C63 C64 -1.4(8)
C62 C63 C64 C65 0.8(8)
C63 C64 C65 C66 0.4(8)
C64 C65 C66 C61 -1.0(8)
C62 C61 C66 C65 0.4(7)
Si2 C61 C66 C65 -179.4(4)
C61 Si2 C67 C68 -8.1(5)
C73 Si2 C67 C68 108.7(4)
C23 Si2 C67 C68 -133.9(4)
C61 Si2 C67 C72 174.0(4)
C73 Si2 C67 C72 -69.3(4)
C23 Si2 C67 C72 48.1(4)
C72 C67 C68 C69 0.3(7)
Si2 C67 C68 C69 -177.6(4)
C67 C68 C69 C70 0.6(8)
C68 C69 C70 C71 -1.6(8)
C69 C70 C71 C72 1.7(8)
C68 C67 C72 C71 -0.3(7)
Si2 C67 C72 C71 177.8(4)
C70 C71 C72 C67 -0.7(8)
C61 Si2 C73 C78 -43.9(4)
C67 Si2 C73 C78 -165.0(4)
C23 Si2 C73 C78 75.4(4)
C61 Si2 C73 C74 133.2(4)
C67 Si2 C73 C74 12.1(5)
C23 Si2 C73 C74 -107.5(4)
C78 C73 C74 C75 1.3(7)
Si2 C73 C74 C75 -175.8(4)
C73 C74 C75 C76 -0.8(8)
C74 C75 C76 C77 -0.8(8)
C75 C76 C77 C78 1.6(8)
C76 C77 C78 C73 -1.0(9)
C74 C73 C78 C77 -0.5(8)
Si2 C73 C78 C77 176.9(4)
C106 C101 C102 C103 0.2(9)
C101 C102 C103 C104 -0.9(9)
C102 C103 C104 C105 1.3(9)
C103 C104 C105 C106 -1.1(9)
C102 C101 C106 C105 0.1(8)
C104 C105 C106 C101 0.4(9)
C116 C111 C112 C113 0.4(9)
C111 C112 C113 C114 0.0(9)
C112 C113 C114 C115 -0.4(9)
C113 C114 C115 C116 0.3(9)
C114 C115 C116 C111 0.2(9)
C112 C111 C116 C115 -0.5(9)
C126 C121 C122 C123 3.2(10)
C121 C122 C123 C124 -2.2(9)
C122 C123 C124 C125 1.8(11)
C123 C124 C125 C126 -2.2(14)
C122 C121 C126 C125 -3.5(12)
C124 C125 C126 C121 3.1(15)
C136 C131 C132 C133 0.4(11)
C136 C135 C134 C133 0(2)
C135 C134 C133 C132 0.4(19)
C131 C132 C133 C134 -0.8(13)
C132 C131 C136 C135 0.5(13)
C134 C135 C136 C131 -0.9(18)
